data_1517206
loop_
_publ_author_name
'Liu, Kun'
'Hovey, M. Todd'
'Scheidt, Karl A.'

_publ_section_title
;
 A Cooperative N-Heterocyclic Carbene/Palladium Catalysis System.
;
_journal_issue 10
_journal_name_full 'Chemical science (Royal Society of Chemistry : 2010)'
_journal_page_first 4026
_journal_page_last 4031
_journal_paper_doi 10.1039/C4SC01536C
_journal_volume 5
_journal_year 2014
_chemical_formula_moiety 'C12 H11 Cl O2'
_chemical_formula_sum 'C12 H11 Cl O2'
_chemical_formula_weight 222.66
_chemical_name_systematic
;
 ? 
;
_space_group_crystal_system monoclinic
_space_group_IT_number 14
_space_group_name_Hall '-P 2ybc'
_space_group_name_H-M_alt 'P 1 21/c 1'
_symmetry_space_group_name_Hall '-P 2ybc'
_symmetry_space_group_name_H-M 'P 1 21/c 1'
_atom_sites_solution_hydrogens geom
_atom_sites_solution_primary direct
_atom_sites_solution_secondary difmap
_audit_creation_date 2013-10-28
_audit_creation_method
;
Olex2 1.2
(compiled 2013.09.17 svn.r2790 for OlexSys, GUI svn.r4601)
;
_cell_angle_alpha 90.00
_cell_angle_beta 95.521(2)
_cell_angle_gamma 90.00
_cell_formula_units_Z 4
_cell_length_a 19.3677(7)
_cell_length_b 4.6908(2)
_cell_length_c 11.3487(4)
_cell_measurement_reflns_used 4614
_cell_measurement_temperature 100(2)
_cell_measurement_theta_max 65.120
_cell_measurement_theta_min 4.588
_cell_volume 1026.25(7)
_computing_molecular_graphics
;
O. V. Dolomanov, L. J. Bourhis, R. J. Gildea, J. A. K. Howard and H. Puschmann,
OLEX2: a complete structure solution, refinement and analysis program.
J. Appl. Cryst. (2009). 42, 339-341.
;
_computing_publication_material
;
O. V. Dolomanov, L. J. Bourhis, R. J. Gildea, J. A. K. Howard and H. Puschmann,
OLEX2: a complete structure solution, refinement and analysis program.
J. Appl. Cryst. (2009). 42, 339-341.
;
_computing_structure_refinement
;
SHELX, G.M. Sheldrick, Acta Cryst.
(2008). A64, 112-122
;
_computing_structure_solution
;
SHELX, G.M. Sheldrick, Acta Cryst.
(2008). A64, 112-122
;
_diffrn_ambient_temperature 99.97
_diffrn_measured_fraction_theta_full 0.985
_diffrn_measured_fraction_theta_max 0.986
_diffrn_measurement_device_type 'Bruker APEX-II CCD'
_diffrn_measurement_method '\f and \w scans'
_diffrn_radiation_monochromator graphite
_diffrn_radiation_type 'Cu K\a'
_diffrn_radiation_wavelength 1.54178
_diffrn_reflns_av_R_equivalents 0.0206
_diffrn_reflns_av_unetI/netI 0.0188
_diffrn_reflns_limit_h_max 22
_diffrn_reflns_limit_h_min -17
_diffrn_reflns_limit_k_max 5
_diffrn_reflns_limit_k_min -5
_diffrn_reflns_limit_l_max 13
_diffrn_reflns_limit_l_min -12
_diffrn_reflns_number 6419
_diffrn_reflns_theta_full 65.12
_diffrn_reflns_theta_max 65.12
_diffrn_reflns_theta_min 4.59
_diffrn_source 'fine-focus sealed tube'
_diffrn_standards_number 0
_exptl_absorpt_coefficient_mu 3.092
_exptl_absorpt_correction_T_max 0.7526
_exptl_absorpt_correction_T_min 0.6391
_exptl_absorpt_correction_type multi-scan
_exptl_absorpt_process_details
;
SADABS-2012/1 (Bruker,2012) was used for absorption correction.
wR2(int) was 0.0439 before and 0.0303 after correction.
The Ratio of minimum to maximum transmission is 0.8492.
The \l/2 correction factor is 0.0015.
;
_exptl_crystal_colour colourless
_exptl_crystal_colour_primary colourless
_exptl_crystal_density_diffrn 1.441
_exptl_crystal_density_method 'not measured'
_exptl_crystal_description plate
_exptl_crystal_F_000 464
_exptl_crystal_size_max 0.214
_exptl_crystal_size_mid 0.061
_exptl_crystal_size_min 0.058
_refine_diff_density_max 0.250
_refine_diff_density_min -0.175
_refine_diff_density_rms 0.047
_refine_ls_extinction_method none
_refine_ls_goodness_of_fit_ref 1.084
_refine_ls_hydrogen_treatment mixed
_refine_ls_matrix_type full
_refine_ls_number_parameters 136
_refine_ls_number_reflns 1738
_refine_ls_number_restraints 0
_refine_ls_restrained_S_all 1.084
_refine_ls_R_factor_all 0.0296
_refine_ls_R_factor_gt 0.0267
_refine_ls_shift/su_max 0.001
_refine_ls_shift/su_mean 0.000
_refine_ls_structure_factor_coef Fsqd
_refine_ls_weighting_details 'calc w=1/[\s^2^(Fo^2^)+(0.0324P)^2^+0.4676P] where P=(Fo^2^+2Fc^2^)/3'
_refine_ls_weighting_scheme calc
_refine_ls_wR_factor_gt 0.0644
_refine_ls_wR_factor_ref 0.0660
_reflns_number_gt 1613
_reflns_number_total 1738
_reflns_threshold_expression >2sigma(I)
_cod_data_source_file c4sc01536c2.cif
_cod_data_source_block kliu_45_0m
_cod_depositor_comments
;Adding full bibliography for 1517206.cif.

 Adding full bibliography for 1517206.cif.
;
_cod_database_code 1517206
_olex2_refinement_description
;
1. Fixed Uiso
 At 1.2 times of:
  All C(H) groups, All C(H,H) groups
2.a Ternary CH refined with riding coordinates:
 C2(H2)
2.b Secondary CH2 refined with riding coordinates:
 C3(H3A,H3B), C10(H10A,H10B)
2.c Aromatic/amide H refined with riding coordinates:
 C5(H5), C7(H7), C8(H8), C11(H11)
2.d X=CH2 refined with riding coordinates:
 C12(H12A,H12B)
;

loop_
_space_group_symop_id
_space_group_symop_operation_xyz
1 'x, y, z'
2 '-x, y+1/2, -z+1/2'
3 '-x, -y, -z'
4 'x, -y-1/2, z-1/2'

loop_
_atom_site_label
_atom_site_type_symbol
_atom_site_fract_x
_atom_site_fract_y
_atom_site_fract_z
_atom_site_U_iso_or_equiv
_atom_site_adp_type
_atom_site_occupancy
_atom_site_symmetry_multiplicity
_atom_site_calc_flag
_atom_site_refinement_flags
Cl1 Cl 0.047150(16) 0.42297(7) 0.17792(3) 0.01642(12) Uani 1 1 d .
O1 O 0.22398(5) -0.4406(2) -0.01564(9) 0.0179(2) Uani 1 1 d .
O2 O 0.31481(5) -0.7195(2) -0.00985(9) 0.0230(3) Uani 1 1 d .
C1 C 0.28788(7) -0.5205(3) 0.03430(13) 0.0171(3) Uani 1 1 d .
C2 C 0.31963(7) -0.3426(3) 0.13634(12) 0.0176(3) Uani 1 1 d .
H2 H 0.3372 -0.1635 0.1018 0.021 Uiso 1 1 calc R
C3 C 0.26511(7) -0.2546(3) 0.21881(12) 0.0165(3) Uani 1 1 d .
H3A H 0.2511 -0.4232 0.2633 0.020 Uiso 1 1 calc R
H3B H 0.2853 -0.1123 0.2767 0.020 Uiso 1 1 calc R
C4 C 0.20258(7) -0.1296(3) 0.14832(12) 0.0144(3) Uani 1 1 d .
C5 C 0.15931(7) 0.0744(3) 0.19217(12) 0.0144(3) Uani 1 1 d .
H5 H 0.1686 0.1433 0.2708 0.017 Uiso 1 1 calc R
C6 C 0.10273(7) 0.1761(3) 0.12054(12) 0.0147(3) Uani 1 1 d .
C7 C 0.08833(7) 0.0860(3) 0.00463(12) 0.0167(3) Uani 1 1 d .
H7 H 0.0500 0.1623 -0.0438 0.020 Uiso 1 1 calc R
C8 C 0.13077(7) -0.1173(3) -0.03922(12) 0.0171(3) Uani 1 1 d .
H8 H 0.1218 -0.1835 -0.1183 0.020 Uiso 1 1 calc R
C9 C 0.18635(7) -0.2232(3) 0.03307(12) 0.0154(3) Uani 1 1 d .
C10 C 0.38243(8) -0.4931(3) 0.20178(14) 0.0206(3) Uani 1 1 d .
H10A H 0.3661 -0.6532 0.2487 0.025 Uiso 1 1 calc R
H10B H 0.4118 -0.5733 0.1431 0.025 Uiso 1 1 calc R
C11 C 0.42502(7) -0.2949(4) 0.28242(15) 0.0237(3) Uani 1 1 d .
H11 H 0.4452 -0.1350 0.2476 0.028 Uiso 1 1 calc R
C12 C 0.43664(8) -0.3250(4) 0.39771(15) 0.0302(4) Uani 1 1 d .
H12A H 0.4173 -0.4822 0.4359 0.036 Uiso 1 1 calc R
H12B H 0.4644 -0.1895 0.4429 0.036 Uiso 1 1 calc R

loop_
_atom_site_aniso_label
_atom_site_aniso_U_11
_atom_site_aniso_U_22
_atom_site_aniso_U_33
_atom_site_aniso_U_23
_atom_site_aniso_U_13
_atom_site_aniso_U_12
Cl1 0.01558(18) 0.0167(2) 0.0169(2) -0.00049(13) 0.00133(12) 0.00310(13)
O1 0.0204(5) 0.0181(5) 0.0152(5) -0.0023(4) 0.0015(4) 0.0039(4)
O2 0.0271(6) 0.0195(6) 0.0233(5) -0.0005(5) 0.0067(4) 0.0065(5)
C1 0.0200(7) 0.0155(7) 0.0166(7) 0.0053(6) 0.0062(6) 0.0014(6)
C2 0.0178(7) 0.0163(7) 0.0189(7) 0.0022(6) 0.0033(6) 0.0020(6)
C3 0.0166(7) 0.0172(7) 0.0154(7) 0.0014(6) 0.0011(6) 0.0012(6)
C4 0.0152(7) 0.0139(7) 0.0144(7) 0.0023(6) 0.0024(5) -0.0026(5)
C5 0.0157(7) 0.0149(7) 0.0128(7) 0.0000(6) 0.0015(5) -0.0036(6)
C6 0.0143(6) 0.0135(7) 0.0170(7) 0.0015(6) 0.0041(5) -0.0005(6)
C7 0.0163(7) 0.0173(7) 0.0160(7) 0.0033(6) -0.0011(5) -0.0007(6)
C8 0.0201(7) 0.0191(7) 0.0118(7) -0.0007(6) 0.0005(5) -0.0019(6)
C9 0.0178(7) 0.0133(7) 0.0158(7) 0.0008(6) 0.0048(5) -0.0012(6)
C10 0.0181(7) 0.0195(8) 0.0244(8) 0.0027(6) 0.0033(6) 0.0048(6)
C11 0.0132(7) 0.0218(8) 0.0361(9) 0.0039(7) 0.0022(6) 0.0018(6)
C12 0.0199(8) 0.0362(10) 0.0344(10) -0.0070(8) 0.0018(7) -0.0031(7)

loop_
_atom_type_symbol
_atom_type_description
_atom_type_scat_dispersion_real
_atom_type_scat_dispersion_imag
_atom_type_scat_source
C C 0.0181 0.0091 'International Tables Vol C Tables 4.2.6.8 and 6.1.1.4'
H H 0.0000 0.0000 'International Tables Vol C Tables 4.2.6.8 and 6.1.1.4'
Cl Cl 0.3639 0.7018 'International Tables Vol C Tables 4.2.6.8 and 6.1.1.4'
O O 0.0492 0.0322 'International Tables Vol C Tables 4.2.6.8 and 6.1.1.4'

loop_
_geom_angle_atom_site_label_1
_geom_angle_atom_site_label_2
_geom_angle_atom_site_label_3
_geom_angle
C1 O1 C9 121.55(11)
O1 C1 C2 116.96(12)
O2 C1 O1 116.95(13)
O2 C1 C2 126.03(13)
C1 C2 C3 111.31(12)
C1 C2 C10 111.23(12)
C3 C2 C10 112.87(12)
C4 C3 C2 110.29(11)
C5 C4 C3 123.93(13)
C9 C4 C3 118.40(12)
C9 C4 C5 117.67(13)
C6 C5 C4 119.71(13)
C5 C6 Cl1 119.35(11)
C7 C6 Cl1 118.76(11)
C7 C6 C5 121.88(13)
C8 C7 C6 118.71(13)
C9 C8 C7 119.38(13)
C4 C9 O1 121.64(12)
C8 C9 O1 115.69(12)
C8 C9 C4 122.62(13)
C11 C10 C2 112.02(13)
C12 C11 C10 125.06(16)

loop_
_geom_bond_atom_site_label_1
_geom_bond_atom_site_label_2
_geom_bond_distance
Cl1 C6 1.7488(14)
O1 C1 1.3633(18)
O1 C9 1.3979(17)
O2 C1 1.2019(18)
C1 C2 1.510(2)
C2 C3 1.5334(19)
C2 C10 1.535(2)
C3 C4 1.5048(19)
C4 C5 1.395(2)
C4 C9 1.387(2)
C5 C6 1.385(2)
C6 C7 1.384(2)
C7 C8 1.383(2)
C8 C9 1.382(2)
C10 C11 1.496(2)
C11 C12 1.314(2)

loop_
_geom_torsion_atom_site_label_1
_geom_torsion_atom_site_label_2
_geom_torsion_atom_site_label_3
_geom_torsion_atom_site_label_4
_geom_torsion
Cl1 C6 C7 C8 -177.55(11)
O1 C1 C2 C3 40.03(17)
O1 C1 C2 C10 166.83(12)
O2 C1 C2 C3 -142.98(14)
O2 C1 C2 C10 -16.2(2)
C1 O1 C9 C4 -17.03(19)
C1 O1 C9 C8 165.43(12)
C1 C2 C3 C4 -49.64(16)
C1 C2 C10 C11 165.68(12)
C2 C3 C4 C5 -151.11(13)
C2 C3 C4 C9 29.39(18)
C2 C10 C11 C12 118.98(17)
C3 C2 C10 C11 -68.38(17)
C3 C4 C5 C6 -179.76(13)
C3 C4 C9 O1 3.9(2)
C3 C4 C9 C8 -178.78(13)
C4 C5 C6 Cl1 177.87(10)
C4 C5 C6 C7 -1.5(2)
C5 C4 C9 O1 -175.68(12)
C5 C4 C9 C8 1.7(2)
C5 C6 C7 C8 1.8(2)
C6 C7 C8 C9 -0.4(2)
C7 C8 C9 O1 176.14(12)
C7 C8 C9 C4 -1.4(2)
C9 O1 C1 O2 176.08(12)
C9 O1 C1 C2 -6.65(18)
C9 C4 C5 C6 -0.3(2)
C10 C2 C3 C4 -175.55(12)
